data_2004760
loop_
_publ_author_name
'Assmann, B.'
'Sievertsen, S.'
'Homborg, H.'

_publ_section_title
;
 Bis(triphenylphosphine)iminium Nitrito(phthalocyaninato)zincate
 Hydrate
;
_journal_issue 4
_journal_name_full 'Acta Crystallographica Section C'
_journal_page_first 876
_journal_page_last 879
_journal_paper_doi 10.1107/S0108270195014351
_journal_volume 52
_journal_year 1996
_chemical_formula_iupac '(C36 H30 N P2)[Zn (N O2) (C32 H16 N8)], H2 O1'
_chemical_formula_structural ^b^(PNP)[Zn(ONO)Pc^2-^].H~2~O
_chemical_formula_sum 'C68 H48 N10 O3 P2 Zn'
_chemical_formula_weight 1180.47
_chemical_name_common
;
Bis(triphenylphosphine)iminiumnitrito(phthalocyaninato)zincate Hydrate
;
_space_group_IT_number 2
_symmetry_cell_setting triclinic
_symmetry_space_group_name_Hall '-P 1'
_symmetry_space_group_name_H-M 'P -1'
_audit_creation_method SHELXL
_cell_angle_alpha 67.357(10)
_cell_angle_beta 85.069(12)
_cell_angle_gamma 86.429(10)
_cell_formula_units_Z 2
_cell_length_a 12.6439(15)
_cell_length_b 13.677(2)
_cell_length_c 17.107(3)
_cell_measurement_reflns_used 25
_cell_measurement_temperature 208(2)
_cell_measurement_theta_max 16.1
_cell_measurement_theta_min 4.2
_cell_volume 2718.8(7)
_computing_cell_refinement CAD-4/PC
_computing_data_collection 'CAD-4/PC (Enraf-Nonius, 1993)'
_computing_data_reduction 'MolEN (Fair, 1990)'
_computing_molecular_graphics 'ORTEPII (Johnson, 1976)'
_computing_publication_material SHELXL93
_computing_structure_refinement 'SHELXL93 (Sheldrick, 1993)'
_computing_structure_solution 'SHELXS86 (Sheldrick, 1985)'
_diffrn_ambient_temperature 208(2)
_diffrn_measurement_device 'Enraf-Nonius CAD-4 Turbo'
_diffrn_measurement_method \w/2\q
_diffrn_radiation_monochromator graphite
_diffrn_radiation_source 'fine-focus sealed tube'
_diffrn_radiation_type MoK\a
_diffrn_radiation_wavelength 0.71069
_diffrn_reflns_av_R_equivalents 0.0179
_diffrn_reflns_av_sigmaI/netI 0.0247
_diffrn_reflns_limit_h_max 13
_diffrn_reflns_limit_h_min -13
_diffrn_reflns_limit_k_max 15
_diffrn_reflns_limit_k_min 3
_diffrn_reflns_limit_l_max 18
_diffrn_reflns_limit_l_min 0
_diffrn_reflns_number 7941
_diffrn_reflns_theta_max 23.02
_diffrn_reflns_theta_min 2.00
_diffrn_standards_decay_% 4
_diffrn_standards_interval_time 240
_diffrn_standards_number 3
_exptl_absorpt_coefficient_mu 0.573
_exptl_absorpt_correction_type none
_exptl_crystal_colour red-violet
_exptl_crystal_density_diffrn 1.442
_exptl_crystal_description prismatic
_exptl_crystal_F_000 1220
_exptl_crystal_size_max 0.7
_exptl_crystal_size_mid 0.6
_exptl_crystal_size_min 0.6
_refine_diff_density_max .345
_refine_diff_density_min -.251
_refine_ls_extinction_method none
_refine_ls_goodness_of_fit_all 1.040
_refine_ls_goodness_of_fit_obs 1.067
_refine_ls_hydrogen_treatment
;
Coordinates and U~iso~ of the H atoms of the hydrate refined; H atoms of the
phthalocyanine and (PNP)^+^ cation idealized (riding model)
;
_refine_ls_matrix_type full
_refine_ls_number_parameters 766
_refine_ls_number_reflns 7540
_refine_ls_number_restraints 0
_refine_ls_restrained_S_all 1.040
_refine_ls_restrained_S_obs 1.067
_refine_ls_R_factor_all 0.0412
_refine_ls_R_factor_obs 0.0295
_refine_ls_shift/esd_max 0.138
_refine_ls_shift/esd_mean 0.002
_refine_ls_structure_factor_coef Fsqd
_refine_ls_weighting_scheme
;
calc w = 1/[\s^2^(F~o~^2^) + (0.0370P)^2^ + 1.6713P]
where P = (F~o~^2^ + 2F~c~^2^)/3
;
_refine_ls_wR_factor_all 0.0776
_refine_ls_wR_factor_obs 0.0726
_reflns_number_observed 6404
_reflns_number_total 7540
_reflns_observed_criterion >2sigma(I)
_cod_data_source_file jz1091.cif
_cod_data_source_block ZnONO
_cod_original_cell_volume 2718.9(6)
_cod_database_code 2004760

loop_
_symmetry_equiv_pos_as_xyz
'x, y, z'
'-x, -y, -z'

loop_
_atom_site_aniso_label
_atom_site_aniso_U_11
_atom_site_aniso_U_22
_atom_site_aniso_U_33
_atom_site_aniso_U_12
_atom_site_aniso_U_13
_atom_site_aniso_U_23
Zn 0.02112(15) 0.0250(2) 0.0278(2) 0.00122(11) -0.00101(11) -0.00779(12)
O1 0.0504(12) 0.0428(11) 0.0392(11) -0.0117(9) 0.0042(9) -0.0193(10)
O2 0.092(2) 0.075(2) 0.0359(12) 0.0238(13) -0.0133(11) -0.0182(11)
N(L) 0.065(2) 0.054(2) 0.0330(14) 0.0253(13) -0.0180(12) -0.0204(13)
N1 0.0224(10) 0.0258(11) 0.0273(11) 0.0017(8) -0.0005(8) -0.0085(9)
N2 0.0231(11) 0.0263(11) 0.0264(11) -0.0010(8) 0.0002(8) -0.0086(9)
N3 0.0241(11) 0.0257(11) 0.0270(11) 0.0017(8) -0.0020(8) -0.0080(9)
N4 0.0209(10) 0.0278(11) 0.0280(11) 0.0000(8) -0.0025(8) -0.0089(9)
N5 0.0242(11) 0.0263(11) 0.0285(11) -0.0011(9) -0.0002(8) -0.0102(9)
N6 0.0249(11) 0.0252(11) 0.0265(11) 0.0013(9) -0.0017(8) -0.0075(8)
N7 0.0227(10) 0.0314(12) 0.0290(11) 0.0032(9) -0.0032(8) -0.0117(9)
N8 0.0229(10) 0.0267(11) 0.0283(11) 0.0006(9) -0.0003(8) -0.0097(9)
C1 0.0288(14) 0.0244(13) 0.0245(12) 0.0011(10) -0.0016(10) -0.0102(10)
C2 0.0275(13) 0.0277(13) 0.0242(12) 0.0016(10) -0.0024(10) -0.0114(10)
C3 0.0330(14) 0.0289(13) 0.0266(13) -0.0008(11) -0.0012(11) -0.0096(11)
C4 0.045(2) 0.0249(13) 0.0288(14) 0.0066(12) -0.0078(12) -0.0070(11)
C5 0.0332(14) 0.0330(14) 0.0324(14) 0.0114(11) -0.0081(11) -0.0137(12)
C6 0.0263(13) 0.0313(14) 0.0314(13) 0.0020(11) -0.0029(10) -0.0140(11)
C7 0.0286(13) 0.0261(12) 0.0251(12) 0.0030(10) -0.0037(10) -0.0122(10)
C8 0.0234(13) 0.0289(13) 0.0252(12) 0.0015(10) -0.0006(10) -0.0120(10)
C9 0.0222(12) 0.0291(14) 0.0249(12) 0.0023(10) -0.0008(10) -0.0106(10)
C10 0.0258(13) 0.0291(13) 0.0242(12) -0.0020(10) -0.0007(10) -0.0113(10)
C11 0.0272(13) 0.0328(14) 0.0359(14) 0.0010(11) -0.0017(11) -0.0155(11)
C12 0.0222(13) 0.044(2) 0.051(2) -0.0039(12) -0.0017(12) -0.0213(13)
C13 0.0318(15) 0.038(2) 0.055(2) -0.0108(12) 0.0005(12) -0.0189(13)
C14 0.0327(15) 0.0304(14) 0.042(2) -0.0016(11) -0.0041(12) -0.0146(12)
C15 0.0260(13) 0.0306(13) 0.0261(13) -0.0013(10) -0.0021(10) -0.0109(11)
C16 0.0259(13) 0.0273(13) 0.0228(12) -0.0010(10) -0.0021(10) -0.0089(10)
C17 0.0273(13) 0.0254(13) 0.0212(12) 0.0019(10) -0.0025(10) -0.0071(10)
C18 0.0296(13) 0.0287(13) 0.0201(12) 0.0034(10) -0.0046(10) -0.0088(10)
C19 0.0358(14) 0.0284(14) 0.0271(13) 0.0017(11) -0.0024(11) -0.0091(11)
C20 0.046(2) 0.0277(13) 0.0289(13) 0.0082(12) -0.0052(12) -0.0106(11)
C21 0.0357(15) 0.0369(15) 0.0380(15) 0.0147(12) -0.0113(12) -0.0178(12)
C22 0.0265(13) 0.0387(15) 0.0341(14) 0.0053(11) -0.0062(11) -0.0159(12)
C23 0.0272(13) 0.0295(13) 0.0247(13) 0.0045(10) -0.0054(10) -0.0116(10)
C24 0.0221(13) 0.0303(13) 0.0268(13) 0.0026(10) -0.0035(10) -0.0122(11)
C25 0.0218(12) 0.0324(14) 0.0253(12) 0.0017(10) -0.0039(10) -0.0110(11)
C26 0.0256(13) 0.0315(13) 0.0246(12) -0.0019(10) -0.0011(10) -0.0124(11)
C27 0.0254(13) 0.0382(14) 0.0298(13) 0.0026(11) -0.0029(10) -0.0146(11)
C28 0.0213(13) 0.044(2) 0.0370(15) -0.0045(11) 0.0047(11) -0.0186(12)
C29 0.0305(14) 0.039(2) 0.0390(15) -0.0110(12) 0.0076(11) -0.0170(12)
C30 0.0325(14) 0.0320(14) 0.0305(14) -0.0033(11) 0.0021(11) -0.0111(11)
C31 0.0263(13) 0.0318(13) 0.0246(13) -0.0009(10) -0.0013(10) -0.0134(11)
C32 0.0260(13) 0.0269(13) 0.0240(12) -0.0021(10) -0.0013(10) -0.0102(10)
P1 0.0208(3) 0.0274(3) 0.0267(3) -0.0001(2) -0.0006(2) -0.0100(3)
C1A 0.0201(12) 0.0299(13) 0.0293(13) -0.0012(10) -0.0021(10) -0.0103(11)
C2A 0.0246(13) 0.049(2) 0.0321(14) 0.0039(12) -0.0026(11) -0.0166(12)
C3A 0.0285(14) 0.056(2) 0.047(2) 0.0117(13) -0.0031(12) -0.0295(15)
C4A 0.0297(15) 0.042(2) 0.056(2) 0.0120(12) -0.0099(13) -0.0180(14)
C5A 0.0332(15) 0.046(2) 0.035(2) 0.0059(12) -0.0106(12) -0.0077(13)
C6A 0.0264(13) 0.0378(14) 0.0333(14) 0.0006(11) -0.0023(11) -0.0138(12)
C1B 0.0251(13) 0.0287(13) 0.0294(13) 0.0005(10) -0.0020(10) -0.0102(11)
C2B 0.0264(14) 0.045(2) 0.0346(15) 0.0000(12) -0.0038(11) -0.0037(13)
C3B 0.0328(15) 0.046(2) 0.039(2) -0.0068(12) 0.0057(12) -0.0029(13)
C4B 0.047(2) 0.037(2) 0.0298(14) 0.0003(13) -0.0016(12) -0.0035(12)
C5B 0.045(2) 0.0359(15) 0.0348(15) 0.0048(12) -0.0157(12) -0.0095(12)
C6B 0.0312(14) 0.0339(14) 0.0374(15) -0.0009(11) -0.0069(11) -0.0145(12)
C1C 0.0304(13) 0.0265(13) 0.0278(13) 0.0029(10) -0.0026(10) -0.0069(10)
C2C 0.038(2) 0.0381(15) 0.044(2) -0.0039(12) -0.0018(12) -0.0185(13)
C3C 0.070(2) 0.039(2) 0.049(2) -0.0043(15) -0.017(2) -0.0197(14)
C4C 0.082(2) 0.046(2) 0.042(2) 0.018(2) -0.013(2) -0.0261(14)
C5C 0.056(2) 0.064(2) 0.042(2) 0.015(2) 0.0044(14) -0.027(2)
C6C 0.0355(15) 0.047(2) 0.0343(15) 0.0036(12) 0.0007(12) -0.0168(13)
P2 0.0222(3) 0.0269(3) 0.0287(3) -0.0010(3) 0.0006(3) -0.0101(3)
C1D 0.0279(13) 0.0259(13) 0.0303(13) -0.0013(10) -0.0004(10) -0.0101(10)
C2D 0.0299(14) 0.047(2) 0.038(2) -0.0045(12) -0.0009(12) -0.0165(13)
C3D 0.038(2) 0.040(2) 0.0322(15) -0.0025(12) 0.0067(12) -0.0109(12)
C4D 0.047(2) 0.0337(14) 0.0311(14) 0.0064(12) -0.0040(12) -0.0117(12)
C5D 0.0343(15) 0.049(2) 0.038(2) 0.0016(12) -0.0095(12) -0.0179(13)
C6D 0.0271(14) 0.0390(15) 0.0331(14) -0.0013(11) 0.0007(11) -0.0129(12)
C1E 0.0234(13) 0.0335(14) 0.0282(13) -0.0033(10) 0.0012(10) -0.0145(11)
C2E 0.0326(15) 0.0359(15) 0.044(2) -0.0001(12) 0.0012(12) -0.0152(13)
C3E 0.0289(15) 0.056(2) 0.056(2) 0.0072(13) -0.0012(13) -0.029(2)
C4E 0.0263(14) 0.071(2) 0.049(2) -0.0115(14) 0.0061(12) -0.034(2)
C5E 0.043(2) 0.048(2) 0.039(2) -0.0200(14) 0.0090(13) -0.0172(13)
C6E 0.0333(14) 0.0346(14) 0.0353(14) -0.0050(11) 0.0010(11) -0.0133(12)
C1F 0.0220(12) 0.0297(13) 0.0325(14) -0.0011(10) 0.0018(10) -0.0097(11)
C2F 0.0308(14) 0.039(2) 0.040(2) 0.0029(12) 0.0007(12) -0.0156(13)
C3F 0.037(2) 0.036(2) 0.056(2) 0.0062(12) 0.0088(14) -0.0158(14)
C4F 0.033(2) 0.035(2) 0.059(2) 0.0069(12) 0.0000(14) -0.0033(14)
C5F 0.044(2) 0.045(2) 0.040(2) 0.0010(14) -0.0104(13) -0.0019(14)
C6F 0.0372(15) 0.0336(14) 0.038(2) -0.0028(12) -0.0019(12) -0.0105(12)
N(K) 0.0244(11) 0.0300(11) 0.0380(12) 0.0016(9) -0.0012(9) -0.0138(9)
O(S) 0.119(2) 0.061(2) 0.052(2) 0.004(2) 0.0168(15) -0.0246(14)

loop_
_atom_site_label
_atom_site_occupancy
_atom_site_fract_x
_atom_site_fract_y
_atom_site_fract_z
_atom_site_U_iso_or_equiv
_atom_site_thermal_displace_type
_atom_site_calc_flag
_atom_site_refinement_flags
_atom_site_type_symbol
Zn 1 0.54228(2) 0.30468(2) 0.93504(2) 0.02546(9) Uani d . Zn
O1 1 0.53721(15) 0.28829(15) 0.82070(12) 0.0430(5) Uani d . O
O2 1 0.5624(2) 0.3533(2) 0.68999(13) 0.0691(7) Uani d . O
N(L) 1 0.5538(2) 0.3661(2) 0.7578(2) 0.0497(6) Uani d . N
N1 1 0.62214(14) 0.16826(14) 1.00074(12) 0.0258(4) Uani d . N
N2 1 0.68061(14) 0.38059(14) 0.91805(12) 0.0258(4) Uani d . N
N3 1 0.46766(14) 0.44581(14) 0.92043(12) 0.0263(4) Uani d . N
N4 1 0.40965(14) 0.23472(15) 1.00583(12) 0.0261(4) Uani d . N
N5 1 0.47645(14) 0.05426(15) 1.07612(12) 0.0265(4) Uani d . N
N6 1 0.61621(15) 0.56318(14) 0.86942(12) 0.0263(4) Uani d . N
N7 1 0.28765(15) 0.3869(2) 0.96424(12) 0.0278(4) Uani d . N
N8 1 0.80257(14) 0.22834(15) 0.95893(12) 0.0264(4) Uani d . N
C1 1 0.5791(2) 0.0733(2) 1.05149(14) 0.0257(5) Uani d . C
C2 1 0.6639(2) -0.0075(2) 1.07923(14) 0.0261(5) Uani d . C
C3 1 0.6651(2) -0.1161(2) 1.12613(14) 0.0299(6) Uani d . C
HC3 1 0.6026(2) -0.1515(2) 1.14970(14) 0.036 Uiso calc R H
C4 1 0.7626(2) -0.1695(2) 1.1365(2) 0.0339(6) Uani d . C
HC4 1 0.7652(2) -0.2424(2) 1.1669(2) 0.041 Uiso calc R H
C5 1 0.8572(2) -0.1173(2) 1.1027(2) 0.0327(6) Uani d . C
HC5 1 0.9215(2) -0.1556(2) 1.1113(2) 0.039 Uiso calc R H
C6 1 0.8567(2) -0.0093(2) 1.05651(15) 0.0291(5) Uani d . C
HC6 1 0.9196(2) 0.0261(2) 1.03435(15) 0.035 Uiso calc R H
C7 1 0.7589(2) 0.0446(2) 1.04435(14) 0.0259(5) Uani d . C
C8 1 0.7302(2) 0.1550(2) 0.99625(14) 0.0255(5) Uani d . C
C9 1 0.7787(2) 0.3319(2) 0.92511(14) 0.0255(5) Uani d . C
C10 1 0.8594(2) 0.4116(2) 0.89367(14) 0.0260(5) Uani d . C
C11 1 0.9700(2) 0.4043(2) 0.8859(2) 0.0314(6) Uani d . C
HC11 1 1.0059(2) 0.3388(2) 0.9025(2) 0.038 Uiso calc R H
C12 1 1.0243(2) 0.4973(2) 0.8527(2) 0.0380(6) Uani d . C
HC12 1 1.0980(2) 0.4946(2) 0.8459(2) 0.046 Uiso calc R H
C13 1 0.9705(2) 0.5954(2) 0.8293(2) 0.0410(7) Uani d . C
HC13 1 1.0092(2) 0.6569(2) 0.8077(2) 0.049 Uiso calc R H
C14 1 0.8608(2) 0.6031(2) 0.8374(2) 0.0348(6) Uani d . C
HC14 1 0.8253(2) 0.6687(2) 0.8219(2) 0.042 Uiso calc R H
C15 1 0.8057(2) 0.5098(2) 0.86933(14) 0.0275(5) Uani d . C
C16 1 0.6925(2) 0.4876(2) 0.88513(14) 0.0255(5) Uani d . C
C17 1 0.5132(2) 0.5424(2) 0.88691(14) 0.0253(5) Uani d . C
C18 1 0.4302(2) 0.6253(2) 0.87168(14) 0.0263(5) Uani d . C
C19 1 0.4331(2) 0.7349(2) 0.84162(15) 0.0310(6) Uani d . C
HC19 1 0.4974(2) 0.7692(2) 0.82721(15) 0.037 Uiso calc R H
C20 1 0.3371(2) 0.7915(2) 0.8337(2) 0.0344(6) Uani d . C
HC20 1 0.3369(2) 0.8652(2) 0.8119(2) 0.041 Uiso calc R H
C21 1 0.2412(2) 0.7403(2) 0.8578(2) 0.0360(6) Uani d . C
HC21 1 0.1780(2) 0.7803(2) 0.8512(2) 0.043 Uiso calc R H
C22 1 0.2379(2) 0.6309(2) 0.8914(2) 0.0326(6) Uani d . C
HC22 1 0.1738(2) 0.5966(2) 0.9096(2) 0.039 Uiso calc R H
C23 1 0.3337(2) 0.5740(2) 0.89702(14) 0.0268(5) Uani d . C
C24 1 0.3603(2) 0.4606(2) 0.92937(14) 0.0260(5) Uani d . C
C25 1 0.3117(2) 0.2842(2) 1.00212(14) 0.0265(5) Uani d . C
C26 1 0.2329(2) 0.2060(2) 1.04879(14) 0.0267(5) Uani d . C
C27 1 0.1231(2) 0.2148(2) 1.06319(15) 0.0308(6) Uani d . C
HC27 1 0.0870(2) 0.2801(2) 1.04300(15) 0.037 Uiso calc R H
C28 1 0.0701(2) 0.1224(2) 1.1087(2) 0.0333(6) Uani d . C
HC28 1 -0.0033(2) 0.1256(2) 1.1186(2) 0.040 Uiso calc R H
C29 1 0.1240(2) 0.0250(2) 1.1399(2) 0.0358(6) Uani d . C
HC29 1 0.0859(2) -0.0358(2) 1.1696(2) 0.043 Uiso calc R H
C30 1 0.2333(2) 0.0163(2) 1.12780(15) 0.0320(6) Uani d . C
HC30 1 0.2693(2) -0.0489(2) 1.15011(15) 0.038 Uiso calc R H
C31 1 0.2874(2) 0.1081(2) 1.08132(14) 0.0268(5) Uani d . C
C32 1 0.3995(2) 0.1295(2) 1.05404(14) 0.0254(5) Uani d . C
P1 1 0.75357(5) 0.13819(5) 0.47463(4) 0.02516(15) Uani d . P
C1A 1 0.6380(2) 0.2242(2) 0.45126(14) 0.0267(5) Uani d . C
C2A 1 0.5892(2) 0.2532(2) 0.5153(2) 0.0349(6) Uani d . C
HC2A 1 0.6054(2) 0.2157(2) 0.5713(2) 0.042 Uiso calc R H
C3A 1 0.5165(2) 0.3373(2) 0.4962(2) 0.0416(7) Uani d . C
HC3A 1 0.4849(2) 0.3577(2) 0.5390(2) 0.050 Uiso calc R H
C4A 1 0.4910(2) 0.3911(2) 0.4133(2) 0.0430(7) Uani d . C
HC4A 1 0.4433(2) 0.4488(2) 0.4002(2) 0.052 Uiso calc R H
C5A 1 0.5354(2) 0.3603(2) 0.3500(2) 0.0403(7) Uani d . C
HC5A 1 0.5153(2) 0.3952(2) 0.2948(2) 0.048 Uiso calc R H
C6A 1 0.6101(2) 0.2776(2) 0.3681(2) 0.0325(6) Uani d . C
HC6A 1 0.6415(2) 0.2578(2) 0.3250(2) 0.039 Uiso calc R H
C1B 1 0.7260(2) 0.0347(2) 0.57665(15) 0.0281(5) Uani d . C
C2B 1 0.6261(2) -0.0078(2) 0.5992(2) 0.0389(6) Uani d . C
HC2B 1 0.5710(2) 0.0222(2) 0.5639(2) 0.047 Uiso calc R H
C3B 1 0.6076(2) -0.0943(2) 0.6736(2) 0.0438(7) Uani d . C
HC3B 1 0.5402(2) -0.1223(2) 0.6884(2) 0.053 Uiso calc R H
C4B 1 0.6889(2) -0.1394(2) 0.7261(2) 0.0411(7) Uani d . C
HC4B 1 0.6769(2) -0.1984(2) 0.7759(2) 0.049 Uiso calc R H
C5B 1 0.7881(2) -0.0969(2) 0.7046(2) 0.0391(6) Uani d . C
HC5B 1 0.8426(2) -0.1269(2) 0.7405(2) 0.047 Uiso calc R H
C6B 1 0.8074(2) -0.0100(2) 0.6302(2) 0.0336(6) Uani d . C
HC6B 1 0.8746(2) 0.0184(2) 0.6162(2) 0.040 Uiso calc R H
C1C 1 0.7721(2) 0.0715(2) 0.40172(15) 0.0294(5) Uani d . C
C2C 1 0.6903(2) 0.0161(2) 0.3906(2) 0.0395(6) Uani d . C
HC2C 1 0.6237(2) 0.0180(2) 0.4178(2) 0.047 Uiso calc R H
C3C 1 0.7061(3) -0.0415(2) 0.3400(2) 0.0510(8) Uani d . C
HC3C 1 0.6502(3) -0.0776(2) 0.3326(2) 0.061 Uiso calc R H
C4C 1 0.8043(3) -0.0458(2) 0.3003(2) 0.0542(8) Uani d . C
HC4C 1 0.8153(3) -0.0852(2) 0.2664(2) 0.065 Uiso calc R H
C5C 1 0.8867(3) 0.0084(2) 0.3110(2) 0.0529(8) Uani d . C
HC5C 1 0.9533(3) 0.0052(2) 0.2843(2) 0.063 Uiso calc R H
C6C 1 0.8710(2) 0.0677(2) 0.3611(2) 0.0391(6) Uani d . C
HC6C 1 0.9266(2) 0.1048(2) 0.3675(2) 0.047 Uiso calc R H
P2 1 0.89980(5) 0.29772(5) 0.47986(4) 0.02624(15) Uani d . P
C1D 1 0.9066(2) 0.2824(2) 0.58861(15) 0.0283(5) Uani d . C
C2D 1 0.8146(2) 0.2627(2) 0.6425(2) 0.0380(6) Uani d . C
HC2D 1 0.7506(2) 0.2555(2) 0.6225(2) 0.046 Uiso calc R H
C3D 1 0.8177(2) 0.2536(2) 0.7254(2) 0.0380(6) Uani d . C
HC3D 1 0.7559(2) 0.2412(2) 0.7609(2) 0.046 Uiso calc R H
C4D 1 0.9122(2) 0.2631(2) 0.7555(2) 0.0377(6) Uani d . C
HC4D 1 0.9145(2) 0.2559(2) 0.8117(2) 0.045 Uiso calc R H
C5D 1 1.0036(2) 0.2831(2) 0.7026(2) 0.0398(6) Uani d . C
HC5D 1 1.0674(2) 0.2899(2) 0.7231(2) 0.048 Uiso calc R H
C6D 1 1.0011(2) 0.2930(2) 0.6198(2) 0.0335(6) Uani d . C
HC6D 1 1.0630(2) 0.3068(2) 0.5844(2) 0.040 Uiso calc R H
C1E 1 1.0325(2) 0.3197(2) 0.43179(15) 0.0276(5) Uani d . C
C2E 1 1.1040(2) 0.2337(2) 0.4494(2) 0.0378(6) Uani d . C
HC2E 1 1.0822(2) 0.1660(2) 0.4839(2) 0.045 Uiso calc R H
C3E 1 1.2073(2) 0.2492(2) 0.4158(2) 0.0451(7) Uani d . C
HC3E 1 1.2556(2) 0.1920(2) 0.4283(2) 0.054 Uiso calc R H
C4E 1 1.2394(2) 0.3489(2) 0.3637(2) 0.0454(7) Uani d . C
HC4E 1 1.3089(2) 0.3585(2) 0.3401(2) 0.054 Uiso calc R H
C5E 1 1.1694(2) 0.4346(2) 0.3463(2) 0.0429(7) Uani d . C
HC5E 1 1.1919(2) 0.5020(2) 0.3115(2) 0.051 Uiso calc R H
C6E 1 1.0658(2) 0.4205(2) 0.3805(2) 0.0344(6) Uani d . C
HC6E 1 1.0185(2) 0.4784(2) 0.3691(2) 0.041 Uiso calc R H
C1F 1 0.8226(2) 0.4176(2) 0.42880(15) 0.0289(5) Uani d . C
C2F 1 0.7940(2) 0.4878(2) 0.4686(2) 0.0370(6) Uani d . C
HC2F 1 0.8129(2) 0.4721(2) 0.5236(2) 0.044 Uiso calc R H
C3F 1 0.7378(2) 0.5809(2) 0.4268(2) 0.0446(7) Uani d . C
HC3F 1 0.7195(2) 0.6280(2) 0.4534(2) 0.054 Uiso calc R H
C4F 1 0.7088(2) 0.6035(2) 0.3457(2) 0.0474(7) Uani d . C
HC4F 1 0.6695(2) 0.6653(2) 0.3180(2) 0.057 Uiso calc R H
C5F 1 0.7376(2) 0.5354(2) 0.3055(2) 0.0470(7) Uani d . C
HC5F 1 0.7185(2) 0.5515(2) 0.2505(2) 0.056 Uiso calc R H
C6F 1 0.7951(2) 0.4427(2) 0.3466(2) 0.0373(6) Uani d . C
HC6F 1 0.8154(2) 0.3971(2) 0.3188(2) 0.045 Uiso calc R H
N(K) 1 0.85914(15) 0.1963(2) 0.46996(13) 0.0308(5) Uani d . N
O(S) 1 0.5500(2) 0.1213(2) 0.7309(2) 0.0785(8) Uani d . O
H1S 1 0.5443(35) 0.0765(36) 0.7798(29) 0.105(17) Uiso d . H
H2S 1 0.5448(38) 0.1891(41) 0.7399(30) 0.134(18) Uiso d . H

loop_
_atom_type_symbol
_atom_type_description
_atom_type_scat_dispersion_real
_atom_type_scat_dispersion_imag
_atom_type_scat_source
C C .0033 .0016 'International Tables Vol C Tables 4.2.6.8 and 6.1.1.4'
H H .0000 .0000 'International Tables Vol C Tables 4.2.6.8 and 6.1.1.4'
N N .0061 .0033 'International Tables Vol C Tables 4.2.6.8 and 6.1.1.4'
O O .0106 .0060 'International Tables Vol C Tables 4.2.6.8 and 6.1.1.4'
P P .1023 .0942 'International Tables Vol C Tables 4.2.6.8 and 6.1.1.4'
Zn Zn .2839 1.4301 'International Tables Vol C Tables 4.2.6.8 and 6.1.1.4'

loop_
_geom_angle_atom_site_label_1
_geom_angle_atom_site_label_2
_geom_angle_atom_site_label_3
_geom_angle
_geom_angle_publ_flag
N1 Zn N3 154.11(8) yes
N1 Zn N2 87.69(7) yes
N3 Zn N2 86.59(7) yes
N1 Zn N4 86.57(8) yes
N3 Zn N4 86.99(7) yes
N2 Zn N4 152.61(8) yes
N1 Zn O1 99.92(9) yes
N3 Zn O1 105.97(8) yes
N2 Zn O1 101.78(8) yes
N4 Zn O1 105.59(9) yes
N(L) O1 Zn 116.6(2) yes
O1 N(L) O2 116.2(3) yes
C8 N1 C1 108.6(2) ?
C8 N1 Zn 124.4(2) ?
C1 N1 Zn 126.91(15) ?
C9 N2 C16 108.7(2) ?
C9 N2 Zn 124.3(2) ?
C16 N2 Zn 126.22(15) ?
C24 N3 C17 108.8(2) ?
C24 N3 Zn 124.5(2) ?
C17 N3 Zn 125.87(15) ?
C32 N4 C25 108.7(2) ?
C32 N4 Zn 126.23(15) ?
C25 N4 Zn 124.4(2) ?
C32 N5 C1 123.2(2) ?
C16 N6 C17 123.0(2) ?
C25 N7 C24 123.4(2) ?
C8 N8 C9 123.3(2) ?
N5 C1 N1 127.3(2) ?
N5 C1 C2 123.2(2) ?
N1 C1 C2 109.4(2) ?
C3 C2 C7 120.4(2) ?
C3 C2 C1 133.6(2) ?
C7 C2 C1 105.9(2) ?
C4 C3 C2 117.6(2) ?
C3 C4 C5 121.9(2) ?
C6 C5 C4 120.8(2) ?
C5 C6 C7 117.6(2) ?
C6 C7 C2 121.6(2) ?
C6 C7 C8 131.6(2) ?
C2 C7 C8 106.8(2) ?
N8 C8 N1 128.3(2) ?
N8 C8 C7 122.4(2) ?
N1 C8 C7 109.3(2) ?
N8 C9 N2 127.9(2) ?
N8 C9 C10 122.6(2) ?
N2 C9 C10 109.4(2) ?
C11 C10 C15 121.1(2) ?
C11 C10 C9 132.4(2) ?
C15 C10 C9 106.5(2) ?
C12 C11 C10 117.8(2) ?
C11 C12 C13 121.1(2) ?
C14 C13 C12 121.4(2) ?
C13 C14 C15 117.8(2) ?
C14 C15 C10 120.9(2) ?
C14 C15 C16 132.9(2) ?
C10 C15 C16 106.2(2) ?
N6 C16 N2 127.6(2) ?
N6 C16 C15 123.2(2) ?
N2 C16 C15 109.2(2) ?
N6 C17 N3 128.0(2) ?
N6 C17 C18 122.8(2) ?
N3 C17 C18 109.2(2) ?
C19 C18 C23 120.8(2) ?
C19 C18 C17 132.6(2) ?
C23 C18 C17 106.5(2) ?
C18 C19 C20 117.7(2) ?
C19 C20 C21 121.3(2) ?
C22 C21 C20 121.3(2) ?
C21 C22 C23 117.7(2) ?
C22 C23 C18 121.2(2) ?
C22 C23 C24 132.6(2) ?
C18 C23 C24 106.1(2) ?
N7 C24 N3 127.8(2) ?
N7 C24 C23 122.8(2) ?
N3 C24 C23 109.3(2) ?
N7 C25 N4 127.9(2) ?
N7 C25 C26 123.0(2) ?
N4 C25 C26 109.2(2) ?
C27 C26 C31 121.3(2) ?
C27 C26 C25 131.9(2) ?
C31 C26 C25 106.8(2) ?
C28 C27 C26 117.3(2) ?
C27 C28 C29 121.4(2) ?
C30 C29 C28 121.5(2) ?
C29 C30 C31 117.7(2) ?
C30 C31 C26 120.8(2) ?
C30 C31 C32 133.3(2) ?
C26 C31 C32 106.0(2) ?
N5 C32 N4 127.8(2) ?
N5 C32 C31 122.9(2) ?
N4 C32 C31 109.3(2) ?
N(K) P1 C1A 114.10(11) yes
N(K) P1 C1B 112.50(12) yes
C1A P1 C1B 107.19(11) yes
N(K) P1 C1C 107.98(11) yes
C1A P1 C1C 109.83(12) yes
C1B P1 C1C 104.85(14) yes
C2A C1A C6A 119.7(2) ?
C2A C1A P1 118.0(2) ?
C6A C1A P1 121.0(2) ?
C3A C2A C1A 120.2(2) ?
C4A C3A C2A 119.6(2) ?
C5A C4A C3A 120.6(3) ?
C4A C5A C6A 120.2(2) ?
C5A C6A C1A 119.5(2) ?
C2B C1B C6B 119.3(2) ?
C2B C1B P1 120.4(2) ?
C6B C1B P1 120.0(2) ?
C3B C2B C1B 120.5(2) ?
C2B C3B C4B 119.9(3) ?
C5B C4B C3B 119.9(2) ?
C4B C5B C6B 120.6(2) ?
C5B C6B C1B 119.7(2) ?
C6C C1C C2C 119.0(2) ?
C6C C1C P1 120.2(2) ?
C2C C1C P1 120.6(2) ?
C3C C2C C1C 120.9(3) ?
C4C C3C C2C 120.0(3) ?
C3C C4C C5C 119.8(3) ?
C4C C5C C6C 120.5(3) ?
C5C C6C C1C 119.7(3) ?
N(K) P2 C1E 107.70(11) yes
N(K) P2 C1D 113.46(11) yes
C1E P2 C1D 106.66(12) yes
N(K) P2 C1F 114.46(11) yes
C1E P2 C1F 107.13(11) yes
C1D P2 C1F 106.99(11) yes
C6D C1D C2D 118.8(2) ?
C6D C1D P2 121.5(2) ?
C2D C1D P2 119.6(2) ?
C3D C2D C1D 120.4(2) ?
C4D C3D C2D 120.0(2) ?
C3D C4D C5D 120.0(3) ?
C6D C5D C4D 120.3(2) ?
C5D C6D C1D 120.4(2) ?
C6E C1E C2E 119.8(2) ?
C6E C1E P2 121.5(2) ?
C2E C1E P2 118.7(2) ?
C3E C2E C1E 119.8(2) ?
C4E C3E C2E 120.2(3) ?
C3E C4E C5E 120.5(2) ?
C4E C5E C6E 119.9(3) ?
C5E C6E C1E 119.8(2) ?
C6F C1F C2F 119.2(2) ?
C6F C1F P2 119.1(2) ?
C2F C1F P2 121.6(2) ?
C3F C2F C1F 120.3(3) ?
C4F C3F C2F 119.8(3) ?
C5F C4F C3F 120.3(3) ?
C4F C5F C6F 120.2(3) ?
C1F C6F C5F 120.1(3) ?
P1 N(K) P2 141.12(13) yes

loop_
_geom_bond_atom_site_label_1
_geom_bond_atom_site_label_2
_geom_bond_distance
_geom_bond_publ_flag
Zn N1 2.027(2) yes
Zn N3 2.030(2) yes
Zn N2 2.032(2) yes
Zn N4 2.038(2) yes
Zn O1 2.059(3) yes
O1 N(L) 1.200(3) yes
O2 N(L) 1.234(3) yes
N1 C8 1.366(3) ?
N1 C1 1.369(3) ?
N2 C9 1.363(3) ?
N2 C16 1.364(3) ?
N3 C24 1.364(3) ?
N3 C17 1.364(3) ?
N4 C32 1.364(3) ?
N4 C25 1.368(3) ?
N5 C32 1.337(3) ?
N5 C1 1.339(3) ?
N6 C16 1.333(3) ?
N6 C17 1.334(3) ?
N7 C25 1.329(3) ?
N7 C24 1.332(3) ?
N8 C8 1.331(3) ?
N8 C9 1.333(3) ?
C1 C2 1.461(3) ?
C2 C3 1.390(3) ?
C2 C7 1.401(3) ?
C3 C4 1.382(3) ?
C4 C5 1.395(4) ?
C5 C6 1.381(3) ?
C6 C7 1.388(3) ?
C7 C8 1.454(3) ?
C9 C10 1.454(3) ?
C10 C11 1.394(3) ?
C10 C15 1.394(3) ?
C11 C12 1.377(3) ?
C12 C13 1.394(4) ?
C13 C14 1.383(4) ?
C14 C15 1.385(3) ?
C15 C16 1.463(3) ?
C17 C18 1.458(3) ?
C18 C19 1.386(3) ?
C18 C23 1.397(3) ?
C19 C20 1.387(3) ?
C20 C21 1.388(4) ?
C21 C22 1.383(4) ?
C22 C23 1.388(3) ?
C23 C24 1.460(3) ?
C25 C26 1.454(3) ?
C26 C27 1.395(3) ?
C26 C31 1.397(3) ?
C27 C28 1.381(3) ?
C28 C29 1.388(4) ?
C29 C30 1.384(3) ?
C30 C31 1.385(3) ?
C31 C32 1.465(3) ?
P1 N(K) 1.576(2) yes
P1 C1A 1.790(2) yes
P1 C1B 1.796(3) yes
P1 C1C 1.801(3) yes
C1A C2A 1.388(4) ?
C1A C6A 1.391(4) ?
C2A C3A 1.381(4) ?
C3A C4A 1.379(4) ?
C4A C5A 1.372(4) ?
C5A C6A 1.385(4) ?
C1B C2B 1.386(3) ?
C1B C6B 1.387(3) ?
C2B C3B 1.377(4) ?
C3B C4B 1.378(4) ?
C4B C5B 1.375(4) ?
C5B C6B 1.382(4) ?
C1C C6C 1.385(4) ?
C1C C2C 1.386(3) ?
C2C C3C 1.373(4) ?
C3C C4C 1.372(4) ?
C4C C5C 1.379(4) ?
C5C C6C 1.385(4) ?
P2 N(K) 1.582(2) yes
P2 C1E 1.794(2) yes
P2 C1D 1.799(4) yes
P2 C1F 1.803(2) yes
C1D C6D 1.386(3) ?
C1D C2D 1.393(3) ?
C2D C3D 1.379(4) ?
C3D C4D 1.374(4) ?
C4D C5D 1.378(4) ?
C5D C6D 1.375(4) ?
C1E C6E 1.388(3) ?
C1E C2E 1.390(3) ?
C2E C3E 1.376(4) ?
C3E C4E 1.374(4) ?
C4E C5E 1.375(4) ?
C5E C6E 1.381(4) ?
C1F C6F 1.384(4) ?
C1F C2F 1.391(4) ?
C2F C3F 1.382(4) ?
C3F C4F 1.378(5) ?
C4F C5F 1.372(4) ?
C5F C6F 1.384(4) ?
